data_7708615
loop_
_publ_author_name
'Horsley Downie, Thomas Mardale'
'Charman, Rex S. C.'
'Hall, Jonathan W.'
'Mahon, Mary F.'
'Lowe, John P.'
'Liptrot, David Jonathan'

_publ_section_title
;
 A Stable Ring-Expanded NHC-Supported Copper Boryl and its Reactivity
 towards Heterocumulenes
;
_journal_name_full 'Dalton Transactions'
_journal_paper_doi 10.1039/D1DT03540A
_journal_year 2021
_chemical_formula_moiety 'C34 H52 B Cu N2 O2 S, 2(C6 H6)'
_chemical_formula_sum 'C46 H64 B Cu N2 O2 S'
_chemical_formula_weight 783.40
_space_group_crystal_system triclinic
_space_group_IT_number 2
_space_group_name_Hall '-P 1'
_space_group_name_H-M_alt 'P -1'
_atom_sites_solution_hydrogens geom
_atom_sites_solution_primary dual
_audit_creation_date 2020-03-06
_audit_creation_method
;
Olex2 1.2
(compiled 2018.05.29 svn.r3508 for OlexSys, GUI svn.r5506)
;
_audit_update_record
;
2021-10-19 deposited with the CCDC.	2021-10-21 downloaded from the CCDC.
;
_cell_angle_alpha 76.032(4)
_cell_angle_beta 88.810(3)
_cell_angle_gamma 67.215(4)
_cell_formula_units_Z 2
_cell_length_a 10.4440(5)
_cell_length_b 12.3254(5)
_cell_length_c 19.4836(8)
_cell_measurement_reflns_used 7683
_cell_measurement_temperature 150.01(10)
_cell_measurement_theta_max 72.6790
_cell_measurement_theta_min 4.6050
_cell_volume 2236.54(19)
_computing_cell_refinement 'CrysAlisPro 1.171.40.67a (Rigaku OD, 2019)'
_computing_data_collection 'CrysAlisPro 1.171.40.67a (Rigaku OD, 2019)'
_computing_data_reduction 'CrysAlisPro 1.171.40.67a (Rigaku OD, 2019)'
_computing_molecular_graphics 'Olex2 (Dolomanov et al., 2009)'
_computing_publication_material 'Olex2 (Dolomanov et al., 2009)'
_computing_structure_refinement 'ShelXL (Sheldrick, 2015)'
_computing_structure_solution 'ShelXT (Sheldrick, 2015)'
_diffrn_ambient_environment N~2~
_diffrn_ambient_temperature 150.01(10)
_diffrn_detector 'CCD plate'
_diffrn_detector_area_resol_mean 8.1150
_diffrn_detector_type EosS2
_diffrn_measured_fraction_theta_full 1.000
_diffrn_measured_fraction_theta_max 0.975
_diffrn_measurement_device 'four-circle diffractometer'
_diffrn_measurement_device_type 'SuperNova, Dual, Cu at home/near, EosS2'
_diffrn_measurement_method '\w scans'
_diffrn_radiation_monochromator mirror
_diffrn_radiation_probe x-ray
_diffrn_radiation_type CuK\a
_diffrn_radiation_wavelength 1.54184
_diffrn_reflns_av_R_equivalents 0.0249
_diffrn_reflns_av_unetI/netI 0.0381
_diffrn_reflns_Laue_measured_fraction_full 1.000
_diffrn_reflns_Laue_measured_fraction_max 0.975
_diffrn_reflns_limit_h_max 7
_diffrn_reflns_limit_h_min -12
_diffrn_reflns_limit_k_max 15
_diffrn_reflns_limit_k_min -15
_diffrn_reflns_limit_l_max 23
_diffrn_reflns_limit_l_min -24
_diffrn_reflns_number 15667
_diffrn_reflns_point_group_measured_fraction_full 1.000
_diffrn_reflns_point_group_measured_fraction_max 0.975
_diffrn_reflns_theta_full 67.684
_diffrn_reflns_theta_max 73.044
_diffrn_reflns_theta_min 4.021
_diffrn_source 'micro-focus sealed X-ray tube'
_diffrn_source_type 'SuperNova (Cu) X-ray Source'
_exptl_absorpt_coefficient_mu 1.396
_exptl_absorpt_correction_type none
_exptl_crystal_colour colourless
_exptl_crystal_colour_primary colourless
_exptl_crystal_density_diffrn 1.163
_exptl_crystal_description needle
_exptl_crystal_F_000 840
_exptl_crystal_size_max 0.317
_exptl_crystal_size_mid 0.091
_exptl_crystal_size_min 0.049
_refine_diff_density_max 0.470
_refine_diff_density_min -0.477
_refine_diff_density_rms 0.045
_refine_ls_extinction_method none
_refine_ls_goodness_of_fit_ref 1.038
_refine_ls_hydrogen_treatment constr
_refine_ls_matrix_type full
_refine_ls_number_parameters 520
_refine_ls_number_reflns 8732
_refine_ls_number_restraints 15
_refine_ls_restrained_S_all 1.037
_refine_ls_R_factor_all 0.0489
_refine_ls_R_factor_gt 0.0420
_refine_ls_shift/su_max 0.001
_refine_ls_shift/su_mean 0.000
_refine_ls_structure_factor_coef Fsqd
_refine_ls_weighting_details 'w=1/[\s^2^(Fo^2^)+(0.0458P)^2^+0.9419P] where P=(Fo^2^+2Fc^2^)/3'
_refine_ls_weighting_scheme calc
_refine_ls_wR_factor_gt 0.1046
_refine_ls_wR_factor_ref 0.1102
_reflns_Friedel_coverage 0.000
_reflns_number_gt 7611
_reflns_number_total 8732
_reflns_threshold_expression 'I > 2\s(I)'
_cod_data_source_file d1dt03540a2.cif
_cod_data_source_block s20djl05-cpd3
_cod_original_cell_volume 2236.54(18)
_cod_database_code 7708615
_shelxl_version_number 2014-3
_shelx_space_group_comment
;
The symmetry employed for this shelxl refinement is uniquely defined
by the following loop, which should always be used as a source of
symmetry information in preference to the above space-group names.
They are only intended as comments.
;
_olex2_refinement_description
;
1. Fixed Uiso
 At 1.2 times of:
  All C(H) groups, All C(H,H) groups
 At 1.5 times of:
  All C(H,H,H) groups
2. Restrained distances
 C35-C40 \\sim C39-C38 \\sim C37-C36
 with sigma of 0.005
 C40-C39 \\sim C40A-C39A
 with sigma of 0.02
 C40-C35 \\sim C40A-C35A
 with sigma of 0.02
 C39-C38 \\sim C39A-C38A
 with sigma of 0.02
 C37-C36 \\sim C37A-C36A
 with sigma of 0.02
 C37-C38 \\sim C37A-C38A
 with sigma of 0.02
 C35-C36 \\sim C35A-C36A
 with sigma of 0.02
 C40-C36 \\sim C40A-C36A
 with sigma of 0.04
 C40-C38 \\sim C40A-C38A
 with sigma of 0.04
 C39-C37 \\sim C39A-C37A
 with sigma of 0.04
 C39-C35 \\sim C39A-C35A
 with sigma of 0.04
 C37-C35 \\sim C37A-C35A
 with sigma of 0.04
 C36-C38 \\sim C36A-C38A
 with sigma of 0.04
3. Others
 Fixed Sof: C35A(0.5) H35A(0.5) C36A(0.5) H36A(0.5) C37A(0.5) H37A(0.5)
 C38A(0.5) H38A(0.5) C39A(0.5) H39A(0.5) C40A(0.5) H40A(0.5) C35(0.5) H35(0.5)
 C36(0.5) H36(0.5) C37(0.5) H37(0.5) C38(0.5) H38(0.5) C39(0.5) H39(0.5)
 C40(0.5) H40(0.5)
4.a Ternary CH refined with riding coordinates:
 C11(H11), C14(H14), C23(H23), C26(H26)
4.b Secondary CH2 refined with riding coordinates:
 C2(H2A,H2B), C3(H3A,H3B), C4(H4A,H4B)
4.c Aromatic/amide H refined with riding coordinates:
 C7(H7), C8(H8), C9(H9), C19(H19), C20(H20), C21(H21), C35A(H35A), C36A(H36A),
 C37A(H37A), C38A(H38A), C39A(H39A), C40A(H40A), C35(H35), C36(H36), C37(H37),
 C38(H38), C39(H39), C40(H40), C41(H41), C42(H42), C43(H43), C44(H44), C45(H45),
  C46(H46)
4.d Fitted hexagon refined as free rotating group:
 C35A(C36A,C37A,C38A,C39A,C40A), C35(C36,C37,C38,C39,C40)
4.e Idealised Me refined as rotating group:
 C12(H12A,H12B,H12C), C13(H13A,H13B,H13C), C15(H15A,H15B,H15C), C16(H16A,H16B,
 H16C), C24(H24A,H24B,H24C), C25(H25A,H25B,H25C), C27(H27A,H27B,H27C), C28(H28A,
 H28B,H28C), C30(H30A,H30B,H30C), C31(H31A,H31B,H31C), C33(H33A,H33B,H33C),
 C34(H34A,H34B,H34C)
;

loop_
_space_group_symop_operation_xyz
'x, y, z'
'-x, -y, -z'

loop_
_atom_site_label
_atom_site_type_symbol
_atom_site_fract_x
_atom_site_fract_y
_atom_site_fract_z
_atom_site_U_iso_or_equiv
_atom_site_adp_type
_atom_site_occupancy
_atom_site_site_symmetry_order
_atom_site_calc_flag
_atom_site_refinement_flags_posn
_atom_site_refinement_flags_adp
_atom_site_refinement_flags_occupancy
_atom_site_disorder_assembly
_atom_site_disorder_group
Cu1 Cu 0.78478(3) 0.60328(3) 0.69328(2) 0.02897(9) Uani 1 1 d . . . . .
S1 S 0.97864(5) 0.62544(7) 0.68692(3) 0.04823(16) Uani 1 1 d . . . . .
O1 O 0.90106(15) 0.67077(14) 0.81977(7) 0.0377(3) Uani 1 1 d . . . . .
O2 O 1.07766(15) 0.72561(18) 0.77714(8) 0.0504(4) Uani 1 1 d . . . . .
N1 N 0.50860(15) 0.62148(14) 0.72672(8) 0.0269(3) Uani 1 1 d . . . . .
N2 N 0.59575(15) 0.52920(14) 0.63756(8) 0.0267(3) Uani 1 1 d . . . . .
C1 C 0.61410(17) 0.58306(16) 0.68677(9) 0.0248(3) Uani 1 1 d . . . . .
C2 C 0.37486(19) 0.6078(2) 0.72040(11) 0.0371(5) Uani 1 1 d . . . . .
H2A H 0.3004 0.6741 0.7337 0.045 Uiso 1 1 calc R . . . .
H2B H 0.3805 0.5320 0.7522 0.045 Uiso 1 1 calc R . . . .
C3 C 0.34409(19) 0.6084(2) 0.64510(12) 0.0395(5) Uani 1 1 d . . . . .
H3A H 0.3261 0.6881 0.6140 0.047 Uiso 1 1 calc R . . . .
H3B H 0.2618 0.5910 0.6418 0.047 Uiso 1 1 calc R . . . .
C4 C 0.46702(19) 0.5137(2) 0.62230(11) 0.0340(4) Uani 1 1 d . . . . .
H4A H 0.4746 0.4331 0.6476 0.041 Uiso 1 1 calc R . . . .
H4B H 0.4537 0.5219 0.5719 0.041 Uiso 1 1 calc R . . . .
C5 C 0.52071(17) 0.67407(17) 0.78367(9) 0.0269(4) Uani 1 1 d . . . . .
C6 C 0.57863(19) 0.59675(18) 0.85051(10) 0.0303(4) Uani 1 1 d . . . . .
C7 C 0.5720(2) 0.6507(2) 0.90681(10) 0.0364(4) Uani 1 1 d . . . . .
H7 H 0.6097 0.6017 0.9519 0.044 Uiso 1 1 calc R . . . .
C8 C 0.5109(2) 0.7747(2) 0.89668(12) 0.0393(5) Uani 1 1 d . . . . .
H8 H 0.5052 0.8084 0.9351 0.047 Uiso 1 1 calc R . . . .
C9 C 0.4580(2) 0.8495(2) 0.82990(12) 0.0378(4) Uani 1 1 d . . . . .
H9 H 0.4193 0.9334 0.8235 0.045 Uiso 1 1 calc R . . . .
C10 C 0.46167(19) 0.80095(18) 0.77200(10) 0.0321(4) Uani 1 1 d . . . . .
C11 C 0.6510(2) 0.46017(19) 0.86317(10) 0.0355(4) Uani 1 1 d . . . . .
H11 H 0.6391 0.4389 0.8191 0.043 Uiso 1 1 calc R . . . .
C12 C 0.8074(2) 0.4205(2) 0.88091(12) 0.0450(5) Uani 1 1 d . . . . .
H12A H 0.8443 0.4639 0.8437 0.067 Uiso 1 1 calc GR . . . .
H12B H 0.8541 0.3347 0.8853 0.067 Uiso 1 1 calc GR . . . .
H12C H 0.8218 0.4379 0.9249 0.067 Uiso 1 1 calc GR . . . .
C13 C 0.5884(3) 0.3928(2) 0.92162(14) 0.0504(6) Uani 1 1 d . . . . .
H13A H 0.6011 0.4106 0.9657 0.076 Uiso 1 1 calc GR . . . .
H13B H 0.6342 0.3068 0.9265 0.076 Uiso 1 1 calc GR . . . .
H13C H 0.4907 0.4188 0.9093 0.076 Uiso 1 1 calc GR . . . .
C14 C 0.4089(2) 0.8839(2) 0.69823(12) 0.0427(5) Uani 1 1 d . . . . .
H14 H 0.3940 0.8356 0.6683 0.051 Uiso 1 1 calc R . . . .
C15 C 0.5203(3) 0.9288(3) 0.66687(16) 0.0691(8) Uani 1 1 d . . . . .
H15A H 0.5348 0.9786 0.6944 0.104 Uiso 1 1 calc GR . . . .
H15B H 0.4901 0.9758 0.6188 0.104 Uiso 1 1 calc GR . . . .
H15C H 0.6059 0.8603 0.6677 0.104 Uiso 1 1 calc GR . . . .
C16 C 0.2709(3) 0.9915(3) 0.69670(16) 0.0670(8) Uani 1 1 d . . . . .
H16A H 0.2022 0.9619 0.7165 0.100 Uiso 1 1 calc GR . . . .
H16B H 0.2401 1.0379 0.6486 0.100 Uiso 1 1 calc GR . . . .
H16C H 0.2838 1.0422 0.7240 0.100 Uiso 1 1 calc GR . . . .
C17 C 0.70428(18) 0.48934(19) 0.59079(9) 0.0295(4) Uani 1 1 d . . . . .
C18 C 0.7953(2) 0.3665(2) 0.60741(11) 0.0369(4) Uani 1 1 d . . . . .
C19 C 0.8883(2) 0.3271(2) 0.55697(12) 0.0471(6) Uani 1 1 d . . . . .
H19 H 0.9494 0.2459 0.5660 0.057 Uiso 1 1 calc R . . . .
C20 C 0.8901(2) 0.4067(3) 0.49455(12) 0.0512(6) Uani 1 1 d . . . . .
H20 H 0.9508 0.3786 0.4612 0.061 Uiso 1 1 calc R . . . .
C21 C 0.8027(2) 0.5279(3) 0.48081(11) 0.0462(6) Uani 1 1 d . . . . .
H21 H 0.8075 0.5810 0.4389 0.055 Uiso 1 1 calc R . . . .
C22 C 0.7066(2) 0.5728(2) 0.52869(10) 0.0353(4) Uani 1 1 d . . . . .
C23 C 0.8033(2) 0.2798(2) 0.67886(13) 0.0491(6) Uani 1 1 d . . . . .
H23 H 0.7183 0.3168 0.7016 0.059 Uiso 1 1 calc R . . . .
C24 C 0.9274(3) 0.2649(3) 0.72609(15) 0.0702(9) Uani 1 1 d . . . . .
H24A H 1.0124 0.2269 0.7055 0.105 Uiso 1 1 calc GR . . . .
H24B H 0.9279 0.2151 0.7724 0.105 Uiso 1 1 calc GR . . . .
H24C H 0.9197 0.3434 0.7299 0.105 Uiso 1 1 calc GR . . . .
C25 C 0.8124(3) 0.1558(3) 0.67391(17) 0.0704(8) Uani 1 1 d . . . . .
H25A H 0.8989 0.1145 0.6556 0.106 Uiso 1 1 calc GR . . . .
H25B H 0.7362 0.1660 0.6428 0.106 Uiso 1 1 calc GR . . . .
H25C H 0.8079 0.1086 0.7202 0.106 Uiso 1 1 calc GR . . . .
C26 C 0.6137(2) 0.7069(2) 0.51378(11) 0.0415(5) Uani 1 1 d . . . . .
H26 H 0.5618 0.7193 0.5557 0.050 Uiso 1 1 calc R . . . .
C27 C 0.6983(3) 0.7859(3) 0.50362(14) 0.0594(7) Uani 1 1 d . . . . .
H27A H 0.7661 0.7576 0.5433 0.089 Uiso 1 1 calc GR . . . .
H27B H 0.6371 0.8689 0.5004 0.089 Uiso 1 1 calc GR . . . .
H27C H 0.7449 0.7811 0.4608 0.089 Uiso 1 1 calc GR . . . .
C28 C 0.5065(3) 0.7480(3) 0.45077(15) 0.0584(7) Uani 1 1 d . . . . .
H28A H 0.5537 0.7387 0.4084 0.088 Uiso 1 1 calc GR . . . .
H28B H 0.4462 0.8319 0.4452 0.088 Uiso 1 1 calc GR . . . .
H28C H 0.4523 0.6992 0.4591 0.088 Uiso 1 1 calc GR . . . .
C29 C 0.9250(2) 0.7394(2) 0.86586(11) 0.0381(5) Uani 1 1 d . . . . .
C30 C 0.9091(3) 0.6823(3) 0.94178(12) 0.0585(7) Uani 1 1 d . . . . .
H30A H 0.8136 0.6932 0.9470 0.088 Uiso 1 1 calc GR . . . .
H30B H 0.9363 0.7206 0.9730 0.088 Uiso 1 1 calc GR . . . .
H30C H 0.9672 0.5970 0.9536 0.088 Uiso 1 1 calc GR . . . .
C31 C 0.8171(3) 0.8673(3) 0.84189(18) 0.0624(7) Uani 1 1 d . . . . .
H31A H 0.8319 0.9038 0.7946 0.094 Uiso 1 1 calc GR . . . .
H31B H 0.8246 0.9139 0.8734 0.094 Uiso 1 1 calc GR . . . .
H31C H 0.7258 0.8658 0.8423 0.094 Uiso 1 1 calc GR . . . .
C32 C 1.0734(2) 0.7309(3) 0.85082(12) 0.0469(6) Uani 1 1 d . . . . .
C33 C 1.1867(3) 0.6122(4) 0.89401(16) 0.0834(12) Uani 1 1 d . . . . .
H33A H 1.2735 0.5994 0.8729 0.125 Uiso 1 1 calc GR . . . .
H33B H 1.1607 0.5454 0.8943 0.125 Uiso 1 1 calc GR . . . .
H33C H 1.1966 0.6175 0.9418 0.125 Uiso 1 1 calc GR . . . .
C34 C 1.1044(3) 0.8367(4) 0.85859(18) 0.0782(10) Uani 1 1 d . . . . .
H34A H 1.1986 0.8234 0.8479 0.117 Uiso 1 1 calc GR . . . .
H34B H 1.0927 0.8444 0.9064 0.117 Uiso 1 1 calc GR . . . .
H34C H 1.0416 0.9098 0.8264 0.117 Uiso 1 1 calc GR . . . .
B1 B 0.9855(2) 0.6754(2) 0.76511(12) 0.0346(5) Uani 1 1 d . . . . .
C35A C 0.4839(8) 1.1672(9) 0.8113(7) 0.078(3) Uani 0.5 1 d D . P A 2
H35A H 0.5654 1.1297 0.7910 0.094 Uiso 0.5 1 calc R . P A 2
C36A C 0.3709(14) 1.2614(9) 0.7692(3) 0.079(3) Uani 0.5 1 d DG . P A 2
H36A H 0.3769 1.2870 0.7207 0.095 Uiso 0.5 1 calc R . P A 2
C37A C 0.2491(9) 1.3175(6) 0.7996(5) 0.063(2) Uani 0.5 1 d DG . P A 2
H37A H 0.1736 1.3805 0.7714 0.076 Uiso 0.5 1 calc R . P A 2
C38A C 0.2402(5) 1.2792(7) 0.8721(5) 0.065(2) Uani 0.5 1 d DG . P A 2
H38A H 0.1587 1.3167 0.8924 0.078 Uiso 0.5 1 calc R . P A 2
C39A C 0.3531(11) 1.1850(7) 0.9142(2) 0.068(2) Uani 0.5 1 d DG . P A 2
H39A H 0.3471 1.1594 0.9626 0.082 Uiso 0.5 1 calc R . P A 2
C40A C 0.4749(7) 1.1289(5) 0.8838(6) 0.070(3) Uani 0.5 1 d DG . P A 2
H40A H 0.5505 1.0659 0.9119 0.084 Uiso 0.5 1 calc R . P A 2
C35 C 0.4394(8) 1.2232(8) 0.7734(3) 0.066(2) Uani 0.5 1 d D . P B 1
H35 H 0.4890 1.2178 0.7334 0.079 Uiso 0.5 1 calc R . P B 1
C36 C 0.3015(9) 1.3052(5) 0.7673(4) 0.060(2) Uani 0.5 1 d DG . P B 1
H36 H 0.2588 1.3547 0.7230 0.072 Uiso 0.5 1 calc R . P B 1
C37 C 0.2273(5) 1.3132(8) 0.8272(7) 0.065(2) Uani 0.5 1 d DG . P B 1
H37 H 0.1350 1.3681 0.8230 0.078 Uiso 0.5 1 calc R . P B 1
C38 C 0.2910(12) 1.2393(10) 0.8933(4) 0.087(4) Uani 0.5 1 d DG . P B 1
H38 H 0.2414 1.2447 0.9334 0.104 Uiso 0.5 1 calc R . P B 1
C39 C 0.4289(13) 1.1573(8) 0.8995(3) 0.068(3) Uani 0.5 1 d DG . P B 1
H39 H 0.4716 1.1078 0.9437 0.081 Uiso 0.5 1 calc R . P B 1
C40 C 0.5031(5) 1.1492(7) 0.8396(5) 0.068(3) Uani 0.5 1 d DG . P B 1
H40 H 0.5954 1.0944 0.8437 0.081 Uiso 0.5 1 calc R . P B 1
C41 C 0.8651(4) 1.0078(3) 1.0001(2) 0.0776(10) Uani 1 1 d . . . . .
H41 H 0.7737 1.0133 1.0003 0.093 Uiso 1 1 calc R . . . .
C42 C 0.9046(4) 1.0766(3) 0.9448(2) 0.0762(10) Uani 1 1 d . . . . .
H42 H 0.8397 1.1286 0.9072 0.091 Uiso 1 1 calc R . . . .
C43 C 1.0384(4) 1.0703(3) 0.9438(2) 0.0788(9) Uani 1 1 d . . . . .
H43 H 1.0642 1.1178 0.9060 0.095 Uiso 1 1 calc R . . . .
C44 C 0.9132(3) 0.9552(3) 0.54012(18) 0.0658(7) Uani 1 1 d . . . . .
H44 H 0.8539 0.9257 0.5673 0.079 Uiso 1 1 calc R . . . .
C45 C 1.0489(3) 0.9169(3) 0.56406(18) 0.0735(9) Uani 1 1 d . . . . .
H45 H 1.0831 0.8599 0.6074 0.088 Uiso 1 1 calc R . . . .
C46 C 1.1353(3) 0.9625(4) 0.5241(2) 0.0821(10) Uani 1 1 d . . . . .
H46 H 1.2275 0.9372 0.5410 0.098 Uiso 1 1 calc R . . . .

loop_
_atom_site_aniso_label
_atom_site_aniso_U_11
_atom_site_aniso_U_22
_atom_site_aniso_U_33
_atom_site_aniso_U_23
_atom_site_aniso_U_13
_atom_site_aniso_U_12
Cu1 0.02006(13) 0.04613(18) 0.02264(14) -0.00966(11) 0.00484(10) -0.01464(12)
S1 0.0288(2) 0.1016(5) 0.0302(3) -0.0287(3) 0.01235(19) -0.0358(3)
O1 0.0387(7) 0.0545(9) 0.0326(7) -0.0176(6) 0.0134(6) -0.0282(7)
O2 0.0347(8) 0.0985(14) 0.0362(8) -0.0284(9) 0.0137(6) -0.0391(9)
N1 0.0213(7) 0.0356(8) 0.0266(7) -0.0098(6) 0.0063(6) -0.0130(6)
N2 0.0198(7) 0.0346(8) 0.0265(7) -0.0091(6) 0.0059(6) -0.0109(6)
C1 0.0212(8) 0.0287(9) 0.0217(8) -0.0024(7) 0.0027(6) -0.0094(7)
C2 0.0241(9) 0.0538(13) 0.0423(11) -0.0204(10) 0.0144(8) -0.0204(9)
C3 0.0217(9) 0.0559(13) 0.0468(12) -0.0214(10) 0.0060(8) -0.0168(9)
C4 0.0263(9) 0.0473(12) 0.0368(10) -0.0168(9) 0.0080(8) -0.0201(9)
C5 0.0210(8) 0.0358(10) 0.0262(9) -0.0104(7) 0.0086(7) -0.0125(7)
C6 0.0260(9) 0.0378(10) 0.0282(9) -0.0073(8) 0.0086(7) -0.0145(8)
C7 0.0318(10) 0.0530(13) 0.0275(9) -0.0115(9) 0.0073(8) -0.0195(9)
C8 0.0337(10) 0.0552(13) 0.0411(11) -0.0254(10) 0.0106(9) -0.0229(10)
C9 0.0299(10) 0.0369(11) 0.0521(12) -0.0182(9) 0.0079(9) -0.0151(8)
C10 0.0268(9) 0.0361(10) 0.0347(10) -0.0084(8) 0.0067(7) -0.0142(8)
C11 0.0361(10) 0.0378(11) 0.0290(9) -0.0033(8) 0.0067(8) -0.0139(9)
C12 0.0358(11) 0.0417(12) 0.0450(12) -0.0006(10) 0.0078(9) -0.0085(9)
C13 0.0484(13) 0.0430(13) 0.0553(14) 0.0001(11) 0.0152(11) -0.0211(11)
C14 0.0445(12) 0.0347(11) 0.0402(12) -0.0029(9) 0.0014(9) -0.0102(9)
C15 0.0641(17) 0.0563(16) 0.0650(18) 0.0160(14) 0.0148(14) -0.0195(14)
C16 0.0512(15) 0.0570(17) 0.0629(17) -0.0028(13) -0.0032(13) 0.0032(13)
C17 0.0232(8) 0.0468(11) 0.0246(9) -0.0151(8) 0.0058(7) -0.0167(8)
C18 0.0260(9) 0.0488(12) 0.0355(10) -0.0178(9) 0.0053(8) -0.0102(9)
C19 0.0290(10) 0.0669(16) 0.0437(12) -0.0295(11) 0.0072(9) -0.0080(10)
C20 0.0315(11) 0.092(2) 0.0396(12) -0.0353(13) 0.0138(9) -0.0234(12)
C21 0.0415(12) 0.0830(18) 0.0258(10) -0.0150(11) 0.0101(9) -0.0366(12)
C22 0.0311(10) 0.0571(13) 0.0263(9) -0.0129(9) 0.0044(7) -0.0254(9)
C23 0.0452(12) 0.0407(12) 0.0447(13) -0.0088(10) 0.0085(10) -0.0005(10)
C24 0.093(2) 0.0553(16) 0.0464(15) -0.0108(12) -0.0199(15) -0.0119(15)
C25 0.0704(19) 0.0554(17) 0.074(2) -0.0027(14) -0.0130(15) -0.0194(14)
C26 0.0487(12) 0.0513(13) 0.0297(10) -0.0029(9) 0.0021(9) -0.0296(11)
C27 0.0708(17) 0.0659(17) 0.0488(14) 0.0043(12) -0.0108(12) -0.0452(15)
C28 0.0574(15) 0.0586(16) 0.0582(16) -0.0028(12) -0.0178(12) -0.0277(13)
C29 0.0313(10) 0.0517(13) 0.0399(11) -0.0196(10) 0.0097(8) -0.0211(9)
C30 0.0645(16) 0.096(2) 0.0359(12) -0.0273(13) 0.0190(11) -0.0485(16)
C31 0.0386(13) 0.0567(16) 0.096(2) -0.0337(16) 0.0019(13) -0.0151(12)
C32 0.0320(11) 0.0816(18) 0.0392(12) -0.0289(12) 0.0094(9) -0.0275(11)
C33 0.0426(14) 0.126(3) 0.0540(16) -0.0425(18) -0.0129(12) 0.0083(16)
C34 0.0667(18) 0.137(3) 0.084(2) -0.061(2) 0.0314(16) -0.077(2)
B1 0.0218(9) 0.0549(14) 0.0267(10) -0.0088(10) 0.0031(8) -0.0156(9)
C35A 0.071(6) 0.059(6) 0.111(10) -0.035(6) 0.033(6) -0.026(5)
C36A 0.107(10) 0.068(8) 0.076(6) -0.028(5) 0.046(6) -0.046(7)
C37A 0.068(5) 0.060(4) 0.053(6) -0.005(4) 0.011(4) -0.022(4)
C38A 0.061(5) 0.080(6) 0.054(5) -0.020(5) 0.016(5) -0.028(4)
C39A 0.059(5) 0.080(6) 0.075(5) -0.033(4) 0.005(4) -0.028(5)
C40A 0.051(5) 0.071(5) 0.098(8) -0.042(6) 0.010(5) -0.021(4)
C35 0.060(6) 0.049(5) 0.076(5) -0.015(4) 0.014(4) -0.010(4)
C36 0.062(5) 0.062(5) 0.061(5) -0.021(4) 0.020(4) -0.026(4)
C37 0.059(4) 0.090(6) 0.061(6) -0.033(6) 0.027(5) -0.037(4)
C38 0.087(8) 0.112(11) 0.072(6) -0.039(7) 0.022(6) -0.042(8)
C39 0.072(7) 0.066(5) 0.064(4) -0.023(4) 0.008(4) -0.022(5)
C40 0.074(5) 0.058(5) 0.067(6) -0.022(4) 0.006(4) -0.018(4)
C41 0.0711(19) 0.0527(17) 0.111(3) -0.0363(19) -0.0120(19) -0.0161(15)
C42 0.086(2) 0.0401(15) 0.092(2) -0.0198(15) -0.0262(19) -0.0100(15)
C43 0.090(2) 0.0505(17) 0.094(2) -0.0204(17) -0.0139(19) -0.0232(16)
C44 0.0655(17) 0.0640(18) 0.079(2) -0.0284(16) 0.0061(15) -0.0305(15)
C45 0.0674(19) 0.0587(18) 0.073(2) -0.0091(15) -0.0070(16) -0.0065(15)
C46 0.0511(16) 0.099(3) 0.086(2) -0.022(2) -0.0123(16) -0.0185(17)

loop_
_atom_type_symbol
_atom_type_description
_atom_type_scat_dispersion_real
_atom_type_scat_dispersion_imag
_atom_type_scat_source
C C 0.0181 0.0091 'International Tables Vol C Tables 4.2.6.8 and 6.1.1.4'
H H 0.0000 0.0000 'International Tables Vol C Tables 4.2.6.8 and 6.1.1.4'
B B 0.0090 0.0039 'International Tables Vol C Tables 4.2.6.8 and 6.1.1.4'
Cu Cu -1.9646 0.5888 'International Tables Vol C Tables 4.2.6.8 and 6.1.1.4'
N N 0.0311 0.0180 'International Tables Vol C Tables 4.2.6.8 and 6.1.1.4'
O O 0.0492 0.0322 'International Tables Vol C Tables 4.2.6.8 and 6.1.1.4'
S S 0.3331 0.5567 'International Tables Vol C Tables 4.2.6.8 and 6.1.1.4'

loop_
_geom_angle_atom_site_label_1
_geom_angle_atom_site_label_2
_geom_angle_atom_site_label_3
_geom_angle
_geom_angle_site_symmetry_1
_geom_angle_site_symmetry_3
_geom_angle_publ_flag
C1 Cu1 S1 172.81(5) . . ?
B1 S1 Cu1 101.43(7) . . ?
B1 O1 C29 107.07(16) . . ?
B1 O2 C32 107.25(16) . . ?
C1 N1 C2 124.27(15) . . ?
C1 N1 C5 121.36(14) . . ?
C5 N1 C2 114.26(14) . . ?
C1 N2 C4 125.38(15) . . ?
C1 N2 C17 119.80(14) . . ?
C17 N2 C4 114.67(14) . . ?
N1 C1 Cu1 124.50(13) . . ?
N1 C1 N2 117.05(15) . . ?
N2 C1 Cu1 118.43(12) . . ?
N1 C2 C3 109.59(15) . . ?
C2 C3 C4 109.43(17) . . ?
N2 C4 C3 109.69(16) . . ?
C6 C5 N1 118.86(17) . . ?
C6 C5 C10 122.07(17) . . ?
C10 C5 N1 118.76(16) . . ?
C5 C6 C7 117.41(18) . . ?
C5 C6 C11 122.83(17) . . ?
C7 C6 C11 119.73(18) . . ?
C8 C7 C6 121.22(19) . . ?
C7 C8 C9 120.43(19) . . ?
C8 C9 C10 120.8(2) . . ?
C5 C10 C14 121.44(18) . . ?
C9 C10 C5 117.97(18) . . ?
C9 C10 C14 120.53(19) . . ?
C6 C11 C12 109.67(18) . . ?
C6 C11 C13 112.04(17) . . ?
C13 C11 C12 110.95(18) . . ?
C10 C14 C15 109.5(2) . . ?
C10 C14 C16 113.2(2) . . ?
C15 C14 C16 110.4(2) . . ?
C18 C17 N2 118.41(17) . . ?
C22 C17 N2 118.40(18) . . ?
C22 C17 C18 123.00(18) . . ?
C17 C18 C19 117.3(2) . . ?
C17 C18 C23 122.46(17) . . ?
C19 C18 C23 120.1(2) . . ?
C20 C19 C18 120.8(2) . . ?
C19 C20 C21 120.5(2) . . ?
C20 C21 C22 121.4(2) . . ?
C17 C22 C21 116.9(2) . . ?
C17 C22 C26 122.27(18) . . ?
C21 C22 C26 120.8(2) . . ?
C18 C23 C24 109.7(2) . . ?
C18 C23 C25 113.8(2) . . ?
C25 C23 C24 109.9(2) . . ?
C22 C26 C27 111.8(2) . . ?
C22 C26 C28 112.3(2) . . ?
C28 C26 C27 110.90(19) . . ?
O1 C29 C30 109.16(18) . . ?
O1 C29 C31 106.92(18) . . ?
O1 C29 C32 102.33(16) . . ?
C30 C29 C32 114.68(19) . . ?
C31 C29 C30 110.5(2) . . ?
C31 C29 C32 112.6(2) . . ?
O2 C32 C29 101.62(16) . . ?
O2 C32 C33 107.1(2) . . ?
O2 C32 C34 109.8(2) . . ?
C33 C32 C29 112.8(2) . . ?
C34 C32 C29 115.6(2) . . ?
C34 C32 C33 109.3(2) . . ?
O1 B1 S1 125.45(16) . . ?
O1 B1 O2 111.48(18) . . ?
O2 B1 S1 123.06(15) . . ?
C36A C35A C40A 120.0 . . ?
C37A C36A C35A 120.0 . . ?
C36A C37A C38A 120.0 . . ?
C37A C38A C39A 120.0 . . ?
C40A C39A C38A 120.0 . . ?
C39A C40A C35A 120.0 . . ?
C36 C35 C40 120.0 . . ?
C35 C36 C37 120.0 . . ?
C38 C37 C36 120.0 . . ?
C37 C38 C39 120.0 . . ?
C40 C39 C38 120.0 . . ?
C39 C40 C35 120.0 . . ?
C42 C41 C43 119.7(3) . 2_777 ?
C41 C42 C43 121.0(3) . . ?
C42 C43 C41 119.3(4) . 2_777 ?
C45 C44 C46 119.5(3) . 2_776 ?
C44 C45 C46 119.9(3) . . ?
C44 C46 C45 120.6(3) 2_776 . ?

loop_
_geom_bond_atom_site_label_1
_geom_bond_atom_site_label_2
_geom_bond_distance
_geom_bond_site_symmetry_2
_geom_bond_publ_flag
Cu1 S1 2.1426(5) . ?
Cu1 C1 1.9038(17) . ?
S1 B1 1.788(2) . ?
O1 C29 1.457(2) . ?
O1 B1 1.373(2) . ?
O2 C32 1.452(2) . ?
O2 B1 1.381(3) . ?
N1 C1 1.335(2) . ?
N1 C2 1.481(2) . ?
N1 C5 1.444(2) . ?
N2 C1 1.345(2) . ?
N2 C4 1.475(2) . ?
N2 C17 1.449(2) . ?
C2 C3 1.506(3) . ?
C3 C4 1.508(3) . ?
C5 C6 1.399(3) . ?
C5 C10 1.402(3) . ?
C6 C7 1.401(3) . ?
C6 C11 1.513(3) . ?
C7 C8 1.372(3) . ?
C8 C9 1.380(3) . ?
C9 C10 1.392(3) . ?
C10 C14 1.517(3) . ?
C11 C12 1.533(3) . ?
C11 C13 1.532(3) . ?
C14 C15 1.530(3) . ?
C14 C16 1.530(3) . ?
C17 C18 1.400(3) . ?
C17 C22 1.393(3) . ?
C18 C19 1.404(3) . ?
C18 C23 1.518(3) . ?
C19 C20 1.371(4) . ?
C20 C21 1.378(4) . ?
C21 C22 1.401(3) . ?
C22 C26 1.515(3) . ?
C23 C24 1.531(4) . ?
C23 C25 1.520(4) . ?
C26 C27 1.528(3) . ?
C26 C28 1.528(3) . ?
C29 C30 1.513(3) . ?
C29 C31 1.505(3) . ?
C29 C32 1.539(3) . ?
C32 C33 1.534(4) . ?
C32 C34 1.500(4) . ?
C35A C36A 1.3900 . ?
C35A C40A 1.3900 . ?
C36A C37A 1.3900 . ?
C37A C38A 1.3900 . ?
C38A C39A 1.3900 . ?
C39A C40A 1.3900 . ?
C35 C36 1.3900 . ?
C35 C40 1.3900 . ?
C36 C37 1.3900 . ?
C37 C38 1.3900 . ?
C38 C39 1.3900 . ?
C39 C40 1.3900 . ?
C41 C42 1.366(5) . ?
C41 C43 1.386(5) 2_777 ?
C42 C43 1.369(5) . ?
C43 C41 1.386(5) 2_777 ?
C44 C45 1.361(4) . ?
C44 C46 1.366(5) 2_776 ?
C45 C46 1.374(5) . ?
C46 C44 1.366(5) 2_776 ?
